data_4033761
loop_
_publ_author_name
'Frynas, S\/lawomir'
'\/Lastawiecka, El\.zbieta'
'Kozio\/l, Anna E'
'Flis, Anna'
'Pietrusiewicz, K Micha\/l'

_publ_section_title
;
 [4 + 2] Cycloaddition of Vinylphosphine Oxides to \a-Oxy- o-xylylene as a
 route to Phosphorylated Naphthyl and Biaryl Scaffolds.
;
_journal_issue 4
_journal_name_full 'The Journal of organic chemistry'
_journal_page_first 1818
_journal_page_last 1832
_journal_paper_doi 10.1021/acs.joc.8b02659
_journal_volume 84
_journal_year 2019
_chemical_formula_sum 'C20 H25 O2 P'
_chemical_formula_weight 328.37
_chemical_name_systematic
; 
 2-(tert-Butylphenylphosphinoyl)-1,2,3,4-tetrahydro-naphthalen-1-ol 
;
_space_group_IT_number 14
_space_group_name_Hall '-P 2ybc'
_space_group_name_H-M_alt 'P 1 21/c 1'
_symmetry_cell_setting monoclinic
_symmetry_space_group_name_H-M 'P 1 21/c 1'
_atom_sites_solution_hydrogens geom
_atom_sites_solution_primary direct
_atom_sites_solution_secondary difmap
_audit_creation_method SHELXL-97
_cell_angle_alpha 90.00
_cell_angle_beta 113.34(2)
_cell_angle_gamma 90.00
_cell_formula_units_Z 4
_cell_length_a 13.232(2)
_cell_length_b 9.075(1)
_cell_length_c 15.852(3)
_cell_measurement_reflns_used 6968
_cell_measurement_temperature 120(2)
_cell_measurement_theta_max 76.1730
_cell_measurement_theta_min 5.7120
_cell_volume 1747.7(5)
_computing_cell_refinement 'CrysAlisPro 1.171.38.46 (Rigaku OD, 2015)'
_computing_data_collection 'CrysAlisPro 1.171.38.46 (Rigaku OD, 2015)'
_computing_data_reduction 'CrysAlisPro 1.171.38.46 (Rigaku OD, 2015)'
_computing_structure_refinement 'SHELXL-97 (Sheldrick, 1997)'
_computing_structure_solution 'SHELXS-97 (Sheldrick, 1990)'
_diffrn_ambient_environment N~2~
_diffrn_ambient_temperature 120.1(1)
_diffrn_detector 'CCD plate'
_diffrn_detector_area_resol_mean 5.2763
_diffrn_detector_type AtlasS2
_diffrn_measured_fraction_theta_full 0.986
_diffrn_measured_fraction_theta_max 0.986
_diffrn_measurement_device 'four-circle diffractometer'
_diffrn_measurement_device_type 'SuperNova, Single source at offset, AtlasS2'
_diffrn_radiation_monochromator mirror
_diffrn_radiation_probe x-ray
_diffrn_radiation_type 'Cu K\a'
_diffrn_radiation_wavelength 1.54184
_diffrn_reflns_av_R_equivalents 0.0359
_diffrn_reflns_av_sigmaI/netI 0.0342
_diffrn_reflns_limit_h_max 16
_diffrn_reflns_limit_h_min -16
_diffrn_reflns_limit_k_max 8
_diffrn_reflns_limit_k_min -11
_diffrn_reflns_limit_l_max 17
_diffrn_reflns_limit_l_min -19
_diffrn_reflns_number 11732
_diffrn_reflns_theta_full 76.40
_diffrn_reflns_theta_max 76.40
_diffrn_reflns_theta_min 3.64
_diffrn_source 'micro-focus sealed X-ray tube'
_diffrn_source_type 'SuperNova (Cu) X-ray Source'
_exptl_absorpt_coefficient_mu 1.442
_exptl_absorpt_correction_T_max 1.00000
_exptl_absorpt_correction_T_min 0.79636
_exptl_absorpt_correction_type multi-scan
_exptl_absorpt_process_details
;
CrysAlisPro 1.171.38.46 (Rigaku Oxford Diffraction, 2015)
Empirical absorption correction using spherical harmonics,
 implemented in SCALE3 ABSPACK scaling algorithm.
;
_exptl_crystal_colour colorless
_exptl_crystal_density_diffrn 1.248
_exptl_crystal_density_method 'not measured'
_exptl_crystal_description needle
_exptl_crystal_F_000 704
_exptl_crystal_size_max 0.28
_exptl_crystal_size_mid 0.12
_exptl_crystal_size_min 0.11
_refine_diff_density_max 0.358
_refine_diff_density_min -0.475
_refine_diff_density_rms 0.064
_refine_ls_extinction_method none
_refine_ls_goodness_of_fit_ref 1.116
_refine_ls_hydrogen_treatment mixed
_refine_ls_matrix_type full
_refine_ls_number_parameters 215
_refine_ls_number_reflns 3616
_refine_ls_number_restraints 0
_refine_ls_restrained_S_all 1.116
_refine_ls_R_factor_all 0.0497
_refine_ls_R_factor_gt 0.0380
_refine_ls_shift/su_max 0.000
_refine_ls_shift/su_mean 0.000
_refine_ls_structure_factor_coef Fsqd
_refine_ls_weighting_details 'calc w=1/[\s^2^(Fo^2^)+(0.0433P)^2^+1.2912P] where P=(Fo^2^+2Fc^2^)/3'
_refine_ls_weighting_scheme calc
_refine_ls_wR_factor_gt 0.1005
_refine_ls_wR_factor_ref 0.1135
_reflns_number_gt 3195
_reflns_number_total 3616
_reflns_threshold_expression >2sigma(I)
_cod_data_source_file jo8b02659_si_001.cif
_cod_data_source_block 29c
_cod_original_sg_symbol_H-M 'P 21/c'
_cod_database_code 4033761

loop_
_symmetry_equiv_pos_as_xyz
'x, y, z'
'-x, y+1/2, -z+1/2'
'-x, -y, -z'
'x, -y-1/2, z-1/2'

loop_
_atom_site_label
_atom_site_type_symbol
_atom_site_fract_x
_atom_site_fract_y
_atom_site_fract_z
_atom_site_U_iso_or_equiv
_atom_site_adp_type
_atom_site_occupancy
_atom_site_symmetry_multiplicity
_atom_site_calc_flag
_atom_site_refinement_flags
C1 C 0.45505(13) 0.36539(18) 0.13429(12) 0.0185(3) Uani 1 1 d .
H1 H 0.4578 0.3159 0.1915 0.022 Uiso 1 1 calc R
C1P C 0.78614(13) 0.23559(19) 0.18414(11) 0.0180(3) Uani 1 1 d .
C1T C 0.71803(14) 0.4020(2) 0.31011(12) 0.0217(4) Uani 1 1 d .
C2 C 0.55565(13) 0.31501(18) 0.11539(11) 0.0176(3) Uani 1 1 d .
H2 H 0.5797 0.3995 0.0873 0.021 Uiso 1 1 calc R
C2P C 0.81027(14) 0.3340(2) 0.12689(12) 0.0212(3) Uani 1 1 d .
H2P H 0.7643 0.4170 0.1020 0.025 Uiso 1 1 calc R
C2T C 0.73031(15) 0.5531(2) 0.27226(13) 0.0249(4) Uani 1 1 d .
H2T1 H 0.7570 0.6246 0.3227 0.037 Uiso 1 1 calc R
H2T2 H 0.6587 0.5853 0.2268 0.037 Uiso 1 1 calc R
H2T3 H 0.7830 0.5461 0.2431 0.037 Uiso 1 1 calc R
C3 C 0.52879(14) 0.18429(19) 0.04826(12) 0.0202(3) Uani 1 1 d .
H3A H 0.5949 0.1576 0.0369 0.024 Uiso 1 1 calc R
H3B H 0.5075 0.0979 0.0756 0.024 Uiso 1 1 calc R
C3P C 0.90213(15) 0.3097(2) 0.10658(13) 0.0246(4) Uani 1 1 d .
H3P H 0.9186 0.3766 0.0677 0.030 Uiso 1 1 calc R
C3T C 0.83069(16) 0.3513(3) 0.38152(13) 0.0320(4) Uani 1 1 d .
H3T1 H 0.8853 0.3550 0.3542 0.048 Uiso 1 1 calc R
H3T2 H 0.8247 0.2501 0.4007 0.048 Uiso 1 1 calc R
H3T3 H 0.8536 0.4166 0.4351 0.048 Uiso 1 1 calc R
C4 C 0.43536(15) 0.2244(2) -0.04199(12) 0.0216(4) Uani 1 1 d .
H4A H 0.4580 0.3079 -0.0707 0.026 Uiso 1 1 calc R
H4B H 0.4184 0.1394 -0.0845 0.026 Uiso 1 1 calc R
C4P C 0.96967(14) 0.1892(2) 0.14243(13) 0.0259(4) Uani 1 1 d .
H4P H 1.0324 0.1740 0.1284 0.031 Uiso 1 1 calc R
C4T C 0.63707(16) 0.4102(2) 0.35810(13) 0.0291(4) Uani 1 1 d .
H4T1 H 0.6667 0.4763 0.4112 0.044 Uiso 1 1 calc R
H4T2 H 0.6270 0.3116 0.3788 0.044 Uiso 1 1 calc R
H4T3 H 0.5660 0.4480 0.3149 0.044 Uiso 1 1 calc R
C5 C 0.22883(16) 0.2377(2) -0.09254(14) 0.0274(4) Uani 1 1 d .
H5 H 0.2213 0.1933 -0.1490 0.033 Uiso 1 1 calc R
C5P C 0.94581(15) 0.0908(2) 0.19869(13) 0.0262(4) Uani 1 1 d .
H5P H 0.9919 0.0078 0.2231 0.031 Uiso 1 1 calc R
C6 C 0.13512(16) 0.2731(2) -0.07749(15) 0.0313(4) Uani 1 1 d .
H6 H 0.0642 0.2529 -0.1234 0.038 Uiso 1 1 calc R
C6P C 0.85404(14) 0.1136(2) 0.21959(12) 0.0225(4) Uani 1 1 d .
H6P H 0.8377 0.0458 0.2581 0.027 Uiso 1 1 calc R
C7 C 0.14564(15) 0.3378(2) 0.00485(14) 0.0282(4) Uani 1 1 d .
H7 H 0.0819 0.3617 0.0156 0.034 Uiso 1 1 calc R
C8 C 0.24945(14) 0.3676(2) 0.07140(13) 0.0233(4) Uani 1 1 d .
H8 H 0.2564 0.4127 0.1275 0.028 Uiso 1 1 calc R
C9 C 0.34407(13) 0.33175(18) 0.05673(12) 0.0190(3) Uani 1 1 d .
C10 C 0.33386(14) 0.26654(18) -0.02596(12) 0.0205(3) Uani 1 1 d .
O1 O 0.64942(10) 0.11657(14) 0.25613(9) 0.0241(3) Uani 1 1 d .
O2 O 0.46730(10) 0.51999(14) 0.15047(9) 0.0235(3) Uani 1 1 d .
P1 P 0.67246(3) 0.25945(5) 0.21973(3) 0.01726(13) Uani 1 1 d .
H2O H 0.425(2) 0.551(3) 0.180(2) 0.052(8) Uiso 1 1 d .

loop_
_atom_site_aniso_label
_atom_site_aniso_U_11
_atom_site_aniso_U_22
_atom_site_aniso_U_33
_atom_site_aniso_U_23
_atom_site_aniso_U_13
_atom_site_aniso_U_12
C1 0.0185(8) 0.0158(8) 0.0250(8) -0.0020(6) 0.0127(7) -0.0007(6)
C1P 0.0175(7) 0.0183(8) 0.0196(8) -0.0012(6) 0.0089(6) 0.0009(6)
C1T 0.0210(8) 0.0269(9) 0.0200(8) -0.0008(7) 0.0110(7) 0.0030(7)
C2 0.0174(7) 0.0162(8) 0.0233(8) 0.0013(6) 0.0124(6) 0.0006(6)
C2P 0.0214(8) 0.0206(8) 0.0248(8) 0.0027(7) 0.0125(7) 0.0039(7)
C2T 0.0245(8) 0.0238(9) 0.0288(9) -0.0061(7) 0.0132(7) -0.0036(7)
C3 0.0213(8) 0.0161(8) 0.0260(8) -0.0005(6) 0.0126(7) 0.0028(6)
C3P 0.0237(9) 0.0285(10) 0.0262(9) 0.0007(7) 0.0148(7) -0.0007(7)
C3T 0.0280(9) 0.0427(12) 0.0234(9) -0.0018(8) 0.0080(8) 0.0052(8)
C4 0.0250(8) 0.0181(8) 0.0231(8) -0.0016(6) 0.0112(7) 0.0004(7)
C4P 0.0175(8) 0.0347(11) 0.0296(9) -0.0030(8) 0.0136(7) 0.0028(7)
C4T 0.0320(10) 0.0360(11) 0.0274(9) -0.0046(8) 0.0203(8) -0.0017(8)
C5 0.0262(9) 0.0246(9) 0.0291(9) 0.0006(7) 0.0085(8) -0.0050(7)
C5P 0.0217(8) 0.0274(10) 0.0297(9) 0.0017(7) 0.0104(7) 0.0084(7)
C6 0.0211(9) 0.0317(10) 0.0365(10) 0.0072(8) 0.0064(8) -0.0040(8)
C6P 0.0217(8) 0.0223(9) 0.0253(8) 0.0009(7) 0.0112(7) 0.0009(7)
C7 0.0194(8) 0.0285(10) 0.0392(10) 0.0090(8) 0.0142(8) 0.0020(7)
C8 0.0215(8) 0.0219(9) 0.0297(9) 0.0050(7) 0.0135(7) 0.0021(7)
C9 0.0184(8) 0.0147(8) 0.0256(8) 0.0035(6) 0.0103(7) 0.0004(6)
C10 0.0229(8) 0.0137(8) 0.0260(8) 0.0027(6) 0.0108(7) -0.0011(6)
O1 0.0246(6) 0.0229(6) 0.0296(6) 0.0069(5) 0.0159(5) 0.0012(5)
O2 0.0232(6) 0.0164(6) 0.0367(7) -0.0070(5) 0.0181(5) -0.0021(5)
P1 0.0169(2) 0.0176(2) 0.0211(2) 0.00191(15) 0.01157(17) 0.00088(15)

loop_
_atom_type_symbol
_atom_type_description
_atom_type_scat_dispersion_real
_atom_type_scat_dispersion_imag
_atom_type_scat_source
C C 0.0181 0.0091 'International Tables Vol C Tables 4.2.6.8 and 6.1.1.4'
H H 0.0000 0.0000 'International Tables Vol C Tables 4.2.6.8 and 6.1.1.4'
O O 0.0492 0.0322 'International Tables Vol C Tables 4.2.6.8 and 6.1.1.4'
P P 0.2955 0.4335 'International Tables Vol C Tables 4.2.6.8 and 6.1.1.4'

loop_
_geom_angle_atom_site_label_1
_geom_angle_atom_site_label_2
_geom_angle_atom_site_label_3
_geom_angle
O2 C1 C9 110.28(14)
O2 C1 C2 106.33(13)
C9 C1 C2 114.36(14)
C6P C1P C2P 119.48(15)
C6P C1P P1 116.72(13)
C2P C1P P1 123.76(13)
C2T C1T C4T 110.61(15)
C2T C1T C3T 109.44(15)
C4T C1T C3T 108.12(15)
C2T C1T P1 112.10(12)
C4T C1T P1 109.87(13)
C3T C1T P1 106.53(13)
C3 C2 C1 112.44(13)
C3 C2 P1 107.07(11)
C1 C2 P1 112.96(11)
C3P C2P C1P 119.58(16)
C4 C3 C2 110.21(14)
C4P C3P C2P 120.73(17)
C10 C4 C3 110.38(14)
C5P C4P C3P 119.95(16)
C6 C5 C10 121.03(19)
C4P C5P C6P 120.00(17)
C7 C6 C5 119.70(18)
C5P C6P C1P 120.26(17)
C6 C7 C8 119.86(17)
C7 C8 C9 120.67(17)
C10 C9 C8 119.65(16)
C10 C9 C1 123.07(15)
C8 C9 C1 117.27(15)
C9 C10 C5 119.09(17)
C9 C10 C4 120.23(16)
C5 C10 C4 120.66(17)
O1 P1 C1P 109.64(8)
O1 P1 C2 110.99(7)
C1P P1 C2 105.00(7)
O1 P1 C1T 111.17(8)
C1P P1 C1T 105.58(8)
C2 P1 C1T 114.06(8)

loop_
_geom_bond_atom_site_label_1
_geom_bond_atom_site_label_2
_geom_bond_distance
C1 O2 1.424(2)
C1 C9 1.527(2)
C1 C2 1.545(2)
C1P C6P 1.396(2)
C1P C2P 1.398(2)
C1P P1 1.8168(17)
C1T C2T 1.531(3)
C1T C4T 1.542(2)
C1T C3T 1.542(2)
C1T P1 1.8450(18)
C2 C3 1.538(2)
C2 P1 1.8313(17)
C2P C3P 1.393(2)
C3 C4 1.519(2)
C3P C4P 1.384(3)
C4 C10 1.512(2)
C4P C5P 1.384(3)
C5 C6 1.390(3)
C5 C10 1.397(3)
C5P C6P 1.395(2)
C6 C7 1.387(3)
C7 C8 1.387(3)
C8 C9 1.399(2)
C9 C10 1.395(3)
O1 P1 1.4987(13)

loop_
_geom_torsion_atom_site_label_1
_geom_torsion_atom_site_label_2
_geom_torsion_atom_site_label_3
_geom_torsion_atom_site_label_4
_geom_torsion
O2 C1 C2 C3 -148.44(14)
C9 C1 C2 C3 -26.49(19)
O2 C1 C2 P1 90.25(14)
C9 C1 C2 P1 -147.81(12)
C6P C1P C2P C3P -0.5(3)
P1 C1P C2P C3P 177.22(14)
C1 C2 C3 C4 57.77(18)
P1 C2 C3 C4 -177.60(11)
C1P C2P C3P C4P 0.0(3)
C2 C3 C4 C10 -58.89(18)
C2P C3P C4P C5P 0.4(3)
C3P C4P C5P C6P -0.3(3)
C10 C5 C6 C7 -0.1(3)
C4P C5P C6P C1P -0.2(3)
C2P C1P C6P C5P 0.6(3)
P1 C1P C6P C5P -177.31(14)
C5 C6 C7 C8 0.3(3)
C6 C7 C8 C9 -0.6(3)
C7 C8 C9 C10 0.5(3)
C7 C8 C9 C1 -178.78(16)
O2 C1 C9 C10 117.24(17)
C2 C1 C9 C10 -2.5(2)
O2 C1 C9 C8 -63.49(19)
C2 C1 C9 C8 176.75(15)
C8 C9 C10 C5 -0.2(3)
C1 C9 C10 C5 179.01(16)
C8 C9 C10 C4 -178.75(15)
C1 C9 C10 C4 0.5(2)
C6 C5 C10 C9 0.0(3)
C6 C5 C10 C4 178.52(17)
C3 C4 C10 C9 30.4(2)
C3 C4 C10 C5 -148.05(16)
C6P C1P P1 O1 -18.98(16)
C2P C1P P1 O1 163.25(14)
C6P C1P P1 C2 -138.28(14)
C2P C1P P1 C2 43.95(17)
C6P C1P P1 C1T 100.87(15)
C2P C1P P1 C1T -76.90(16)
C3 C2 P1 O1 -53.37(12)
C1 C2 P1 O1 70.94(13)
C3 C2 P1 C1P 65.03(12)
C1 C2 P1 C1P -170.66(12)
C3 C2 P1 C1T -179.88(10)
C1 C2 P1 C1T -55.57(14)
C2T C1T P1 O1 -173.94(11)
C4T C1T P1 O1 -50.51(15)
C3T C1T P1 O1 66.37(14)
C2T C1T P1 C1P 67.23(13)
C4T C1T P1 C1P -169.35(13)
C3T C1T P1 C1P -52.46(14)
C2T C1T P1 C2 -47.52(14)
C4T C1T P1 C2 75.90(14)
C3T C1T P1 C2 -167.21(12)
